data_1573068
loop_
_publ_author_name
'Griffin, Liam P.'
'Aldridge, Simon'

_publ_section_title
;
 Zinc borylation and reduction by a diborane(4) species <i>via</i> B-O
 bond formation.
;
_journal_issue 46
_journal_name_full 'Chemical science'
_journal_page_first 19577
_journal_page_last 19582
_journal_paper_doi 10.1039/d4sc06389a
_journal_volume 15
_journal_year 2024
_chemical_formula_moiety 'C30 H39 I N4 Zn, 1[C6H14]'
_chemical_formula_sum 'C36 H53 I N4 Zn'
_chemical_formula_weight 734.09
_space_group_crystal_system monoclinic
_space_group_IT_number 14
_space_group_name_Hall '-P 2yn'
_space_group_name_H-M_alt 'P 1 21/n 1'
_atom_sites_solution_hydrogens geom
_atom_sites_solution_primary dual
_audit_creation_date 2024-04-29
_audit_creation_method
;
Olex2 1.5
(compiled 2024.02.16 svn.r378c4104 for OlexSys, GUI svn.r6928)
;
_audit_update_record
;
2024-09-19 deposited with the CCDC.	2024-11-04 downloaded from the CCDC.
;
_cell_angle_alpha 90
_cell_angle_beta 91.3760(10)
_cell_angle_gamma 90
_cell_formula_units_Z 4
_cell_length_a 8.60930(10)
_cell_length_b 29.1368(3)
_cell_length_c 14.2475(2)
_cell_measurement_reflns_used 36188
_cell_measurement_temperature 149.98(16)
_cell_measurement_theta_max 76.2620
_cell_measurement_theta_min 4.2730
_cell_volume 3572.92(7)
_computing_cell_refinement 'CrysAlisPro 1.171.43.95a (Rigaku OD, 2023)'
_computing_data_collection 'CrysAlisPro 1.171.43.95a (Rigaku OD, 2023)'
_computing_data_reduction 'CrysAlisPro 1.171.43.95a (Rigaku OD, 2023)'
_computing_molecular_graphics 'Olex2 1.5 (Dolomanov et al., 2009)'
_computing_publication_material 'Olex2 1.5 (Dolomanov et al., 2009)'
_computing_structure_refinement 'SHELXL 2018/3 (Sheldrick, 2015)'
_computing_structure_solution 'SHELXT 2018/2 (Sheldrick, 2018)'
_diffrn_ambient_environment N~2~
_diffrn_ambient_temperature 149.98(16)
_diffrn_detector 'CCD plate'
_diffrn_detector_area_resol_mean 10.5035
_diffrn_detector_type Atlas
_diffrn_measured_fraction_theta_full 1.000
_diffrn_measured_fraction_theta_max 0.996
_diffrn_measurement_details
;
List of Runs (angles in degrees, time in seconds):

  # Type    Start    End  Width  t~exp~   \w     \q     \k     \f   Frames
#--------------------------------------------------------------------------
  1  \w     -2.00  31.00   1.00    2.00    --  -41.65  19.00   0.00   33
  2  \w     -1.00  28.00   1.00    2.00    --  -41.65  19.00 150.00   29
  3  \w     -5.00  28.00   1.00    2.00    --  -41.65  19.00 120.00   33
  4  \w     -4.00  30.00   1.00    2.00    --  -41.65  19.00-120.00   34
  5  \w     -4.00  35.00   1.00    2.00    --  -41.65  19.00 -90.00   39
  6  \w     -5.00  37.00   1.00    2.00    --  -41.65  19.00  30.00   42
  7  \w     27.00  59.00   1.00    2.00    --   41.65-125.00  90.00   32
  8  \w     40.00  66.00   1.00   10.00    --  111.00 -45.00 120.00   26
  9  \w     46.00  71.00   1.00   10.00    --  111.00 -45.00  30.00   25
 10  \w     45.00  70.00   1.00   10.00    --  111.00 -45.00   0.00   25
 11  \w     39.00  94.00   1.00   10.00    --  111.00-111.00-150.00   55
 12  \w     54.00  84.00   1.00   10.00    --  111.00 -61.00   0.00   30
 13  \w     40.00  68.00   1.00   10.00    --  111.00 -45.00  90.00   28
 14  \w     77.00 103.00   1.00   10.00    --  111.00-111.00   0.00   26
 15  \w     63.00 100.00   1.00   10.00    --  111.00 178.00-150.00   37
 16  \w     48.00  74.00   1.00   10.00    --  111.00 -61.00-180.00   26
 17  \w    107.00 178.00   1.00   10.00    --  111.00 111.00 120.00   71
 18  \w     83.00 169.00   1.00   10.00    --  111.00  61.00-150.00   86
 19  \w    116.00 142.00   1.00   10.00    --  111.00  77.00-120.00   26
 20  \w    109.00 161.00   1.00   10.00    --  111.00  77.00-180.00   52
 21  \w    110.00 136.00   1.00   10.00    --  111.00 178.00-150.00   26
 22  \w     45.00 178.00   1.00   10.00    --  111.00   0.00-180.00  133
 23  \w    -21.00  19.00   1.00    2.00    --  -41.65  37.00 -30.00   40
 24  \w     31.00  89.00   1.00    2.00    --   41.65-125.00-180.00   58
 25  \w     44.00  73.00   1.00    2.00    --   41.65 -99.00   0.00   29
 26  \w     27.00  63.00   1.00    2.00    --   41.65-125.00   0.00   36
 27  \w     34.00  72.00   1.00    2.00    --   41.65-125.00 -90.00   38
 28  \w     73.00 117.00   1.00   10.00    --  111.00 178.00 -30.00   44
 29  \w     80.00 109.00   1.00   10.00    --  111.00-111.00  60.00   29
 30  \w     59.00  85.00   1.00   10.00    --  111.00-111.00 -90.00   26
 31  \w     41.00  67.00   1.00   10.00    --  111.00 -45.00  60.00   26
 32  \w     62.00 109.00   1.00   10.00    --  111.00-111.00 -30.00   47
 33  \w    105.00 144.00   1.00   10.00    --  111.00 111.00 -90.00   39
 34  \w     42.00 108.00   1.00   10.00    --  111.00-111.00 -60.00   66
 35  \w     46.00  72.00   1.00   10.00    --  111.00 -45.00-120.00   26
 36  \w     67.00 109.00   1.00   10.00    --  111.00-111.00 150.00   42
 37  \w    145.00 171.00   1.00   10.00    --  111.00  77.00-120.00   26
 38  \w    103.00 129.00   1.00   10.00    --  111.00  77.00-120.00   26
 39  \w     60.00  86.00   1.00   10.00    --  111.00-111.00   0.00   26
 40  \w     78.00 109.00   1.00   10.00    --  111.00-111.00-120.00   31
 41  \w    110.00 172.00   1.00   10.00    --  111.00  77.00  60.00   62
 42  \w    147.00 175.00   1.00   10.00    --  111.00  77.00 150.00   28
 43  \w     58.00 108.00   1.00   10.00    --  111.00-111.00  30.00   50
 44  \w     62.00 109.00   1.00   10.00    --  111.00-111.00-180.00   47
 45  \w     43.00  71.00   1.00   10.00    --  111.00 -45.00 -90.00   28
 46  \w    119.00 145.00   1.00   10.00    --  111.00 178.00 -60.00   26
 47  \w     69.00 107.00   1.00   10.00    --  111.00 -94.00  60.00   38
 48  \w     31.00  57.00   1.00   10.00    --  111.00 -94.00  60.00   26
 49  \w      0.00  25.00   1.00    2.00    --   34.00  86.00-110.45   25
 50  \w   -106.00 -19.00   1.00    2.00    --  -41.65 -37.00  60.00   87
 51  \w   -113.00 -19.00   1.00    2.00    --  -41.65 -37.00 -60.00   94
 52  \w   -102.00 -20.00   1.00    2.00    --  -41.65 -37.00-180.00   82
 53  \w     13.00  38.00   1.00    2.00    --   46.00  82.00-130.50   25
 54  \w     13.00  38.00   1.00    2.00    --   46.00  82.00  65.65   25
 55  \w     14.00  39.00   1.00    2.00    --   46.00  80.00 129.65   25
 56  \w     15.00  42.00   1.00    2.00    --   46.00  76.00 -37.05   27
 57  \w     33.00  59.00   1.00    2.00    --   62.00  69.00 169.38   26
 58  \w     32.00  90.00   1.00    2.00    --   62.00  71.00 -79.01   58
 59  \w     32.00  58.00   1.00    2.00    --   62.00  71.00 -28.52   26
 60  \w    106.00 134.00   1.00    2.00    --   62.00  71.00 -28.52   28
 61  \w     37.00  63.00   1.00    2.00    --   66.00  69.00 113.15   26
 62  \w     36.00  66.00   1.00    2.00    --   66.00  71.00-160.52   30
 63  \w     44.00  70.00   1.00    2.00    --   66.00  69.00  61.23   26
 64  \w     37.00  85.00   1.00    2.00    --   66.00  69.00-115.46   48
 65  \w     41.00  67.00   1.00    2.00    --   70.00  70.00   1.87   26
 66  \w     40.00  77.00   1.00    2.00    --   70.00  71.00  28.02   37
 67  \w    117.00 142.00   1.00    2.00    --   70.00  71.00 178.19   25
 68  \w     40.00  71.00   1.00    2.00    --   70.00  71.00 178.19   31
 69  \w     40.00  72.00   1.00    2.00    --   70.00  71.00  82.65   32
 70  \w     40.00  67.00   1.00    2.00    --   70.00  70.00 132.01   27
 71  \w     40.00  66.00   1.00    2.00    --   70.00  71.00 -29.58   26
 72  \w     83.00 127.00   1.00   10.00    --  111.00  61.00  90.00   44
 73  \w    123.00 177.00   1.00   10.00    --  111.00  61.00 -30.00   54
 74  \w     83.00 116.00   1.00   10.00    --  111.00  61.00 -30.00   33
 75  \w     83.00 116.00   1.00   10.00    --  111.00  61.00-180.00   33
 76  \w     83.00 142.00   1.00   10.00    --  111.00  61.00 -90.00   59
 77  \w    126.00 152.00   1.00   10.00    --  111.00  61.00  60.00   26
 78  \w    153.00 178.00   1.00   10.00    --  111.00  61.00  90.00   25
 79  \w     83.00 124.00   1.00   10.00    --  111.00  61.00  60.00   41
 80  \w     83.00 127.00   1.00   10.00    --  111.00  61.00 150.00   44
 81  \w     83.00 132.00   1.00   10.00    --  111.00  61.00 120.00   49
 82  \w    137.00 163.00   1.00   10.00    --  111.00  61.00-120.00   26
 83  \w    119.00 145.00   1.00   10.00    --  111.00  45.00-120.00   26
 84  \w     87.00 113.00   1.00   10.00    --  111.00  45.00-120.00   26
 85  \w     83.00 120.00   1.00   10.00    --  111.00  61.00-120.00   37
 86  \w     83.00 175.00   1.00   10.00    --  111.00  61.00  30.00   92
 87  \w     83.00 125.00   1.00   10.00    --  111.00  65.00 106.00   42
 88  \w    141.00 172.00   1.00   10.00    --  111.00  61.00 -60.00   31
 89  \w     83.00 125.00   1.00   10.00    --  111.00  61.00 -60.00   42
 90  \w     83.00 176.00   1.00   10.00    --  111.00  61.00   0.00   93
 91  \w     92.00 134.00   1.00   10.00    --  111.00  45.00   0.00   42
;
_diffrn_measurement_device 'four-circle diffractometer'
_diffrn_measurement_device_type 'SuperNova, Dual, Cu at home/near, Atlas'
_diffrn_measurement_method '\w scans'
_diffrn_orient_matrix_type 'CrysAlisPro convention (1999,Acta A55,543-557)'
_diffrn_orient_matrix_UB_11 0.0303108000
_diffrn_orient_matrix_UB_12 -0.0305611000
_diffrn_orient_matrix_UB_13 0.0867960000
_diffrn_orient_matrix_UB_21 0.1295629000
_diffrn_orient_matrix_UB_22 -0.0252106000
_diffrn_orient_matrix_UB_23 -0.0520386000
_diffrn_orient_matrix_UB_31 0.1197336000
_diffrn_orient_matrix_UB_32 0.0350058000
_diffrn_orient_matrix_UB_33 0.0381931000
_diffrn_radiation_monochromator mirror
_diffrn_radiation_probe x-ray
_diffrn_radiation_type 'Cu K\a'
_diffrn_radiation_wavelength 1.54184
_diffrn_reflns_av_R_equivalents 0.0466
_diffrn_reflns_av_unetI/netI 0.0199
_diffrn_reflns_Laue_measured_fraction_full 1.000
_diffrn_reflns_Laue_measured_fraction_max 0.996
_diffrn_reflns_limit_h_max 10
_diffrn_reflns_limit_h_min -10
_diffrn_reflns_limit_k_max 36
_diffrn_reflns_limit_k_min -36
_diffrn_reflns_limit_l_max 17
_diffrn_reflns_limit_l_min -17
_diffrn_reflns_number 79811
_diffrn_reflns_point_group_measured_fraction_full 1.000
_diffrn_reflns_point_group_measured_fraction_max 0.996
_diffrn_reflns_theta_full 67.684
_diffrn_reflns_theta_max 76.289
_diffrn_reflns_theta_min 4.341
_diffrn_source 'micro-focus sealed X-ray tube'
_diffrn_source_type 'SuperNova (Cu) X-ray Source'
_exptl_absorpt_coefficient_mu 7.943
_exptl_absorpt_correction_T_max 1.00000
_exptl_absorpt_correction_T_min 0.70358
_exptl_absorpt_correction_type multi-scan
_exptl_absorpt_process_details
;
CrysAlisPro 1.171.43.95a (Rigaku Oxford Diffraction, 2023)
Empirical absorption correction using spherical harmonics,
implemented in SCALE3 ABSPACK scaling algorithm.
;
_exptl_crystal_colour 'clear light colourless'
_exptl_crystal_colour_lustre clear
_exptl_crystal_colour_modifier light
_exptl_crystal_colour_primary colourless
_exptl_crystal_density_diffrn 1.365
_exptl_crystal_description block
_exptl_crystal_F_000 1520
_exptl_crystal_size_max 0.1
_exptl_crystal_size_mid 0.02
_exptl_crystal_size_min 0.02
_refine_diff_density_max 0.303
_refine_diff_density_min -0.273
_refine_diff_density_rms 0.050
_refine_ls_extinction_method none
_refine_ls_goodness_of_fit_ref 1.039
_refine_ls_hydrogen_treatment constr
_refine_ls_matrix_type full
_refine_ls_number_parameters 335
_refine_ls_number_reflns 7460
_refine_ls_number_restraints 0
_refine_ls_restrained_S_all 1.039
_refine_ls_R_factor_all 0.0286
_refine_ls_R_factor_gt 0.0250
_refine_ls_shift/su_max 0.001
_refine_ls_shift/su_mean 0.000
_refine_ls_structure_factor_coef Fsqd
_refine_ls_weighting_details 'w=1/[\s^2^(Fo^2^)+(0.0290P)^2^+1.5770P] where P=(Fo^2^+2Fc^2^)/3'
_refine_ls_weighting_scheme calc
_refine_ls_wR_factor_gt 0.0606
_refine_ls_wR_factor_ref 0.0622
_reflns_Friedel_coverage 0.000
_reflns_number_gt 6790
_reflns_number_total 7460
_reflns_threshold_expression 'I > 2\s(I)'
_cod_data_source_file d4sc06389a2.cif
_cod_data_source_block 089lglg24_auto
_cod_depositor_comments 'Adding full bibliography for 1573067--1573071.cif.'
_cod_database_code 1573068
_shelx_shelxl_version_number 2018/3
_chemical_oxdiff_formula 'C50 H50 Zn1'
_shelx_space_group_comment
;
The symmetry employed for this shelxl refinement is uniquely defined
by the following loop, which should always be used as a source of
symmetry information in preference to the above space-group names.
They are only intended as comments.
;
_shelx_estimated_absorpt_t_max 0.857
_shelx_estimated_absorpt_t_min 0.504
_olex2_refinement_description
;
1. Fixed Uiso
 At 1.2 times of:
  All C(H) groups
 At 1.5 times of:
  All C(H,H,H) groups
2.a Aromatic/amide H refined with riding coordinates:
 C28(H28), C25(H25), C27(H27), C24(H24), C3(H3), C10(H10), C8(H8), C19(H19),
 C17(H17)
2.b Idealised Me refined as rotating group:
 C12(H12A,H12B,H12C), C30(H30A,H30B,H30C), C23(H23A,H23B,H23C), C1(H1A,H1B,
 H1C), C14(H14A,H14B,H14C), C5(H5A,H5B,H5C), C29(H29A,H29B,H29C), C21(H21A,H21B,
 H21C), C13(H13A,H13B,H13C), C22(H22A,H22B,H22C)
;
_smtbx_masks_special_details
;
A solvent mask was calculated and 164 electrons were 
found in a volume of 844\%A^3^ in 1 void per unit cell. 
This is consistent with the presence of 
1[C6H14] per formula unit 
which account for 200 electrons 
per unit cell.
;
_smtbx_masks_void_probe_radius 1.2
_smtbx_masks_void_truncation_radius 1.2
_olex2_submission_special_instructions 'No special instructions were received'
_oxdiff_exptl_absorpt_empirical_details
;
Empirical correction (ABSPACK) includes:
- Absorption correction using spherical harmonics
- Frame scaling
;
_oxdiff_exptl_absorpt_empirical_full_max 1.484
_oxdiff_exptl_absorpt_empirical_full_min 0.799

loop_
_space_group_symop_operation_xyz
'x, y, z'
'-x+1/2, y+1/2, -z+1/2'
'-x, -y, -z'
'x-1/2, -y-1/2, z-1/2'

loop_
_atom_site_label
_atom_site_type_symbol
_atom_site_fract_x
_atom_site_fract_y
_atom_site_fract_z
_atom_site_U_iso_or_equiv
_atom_site_adp_type
_atom_site_occupancy
_atom_site_site_symmetry_order
_atom_site_calc_flag
_atom_site_refinement_flags_posn
_atom_site_refinement_flags_adp
_atom_site_refinement_flags_occupancy
_atom_site_disorder_assembly
_atom_site_disorder_group
I1 I 0.44450(2) 0.41291(2) 0.44667(2) 0.04042(5) Uani 1 1 d . . . . .
Zn1 Zn 0.66486(3) 0.36643(2) 0.52376(2) 0.02677(6) Uani 1 1 d . . . . .
N3 N 0.82774(19) 0.41292(5) 0.57005(11) 0.0283(3) Uani 1 1 d . . . . .
N2 N 0.61095(18) 0.32651(6) 0.63143(11) 0.0298(3) Uani 1 1 d . . . . .
N1 N 0.77978(18) 0.31896(5) 0.45154(11) 0.0289(3) Uani 1 1 d . . . . .
N4 N 1.1843(2) 0.49937(6) 0.66756(14) 0.0396(4) Uani 1 1 d . . . . .
C2 C 0.8277(2) 0.28060(7) 0.49308(15) 0.0324(4) Uani 1 1 d . . . . .
C28 C 0.8075(2) 0.45875(7) 0.57616(14) 0.0323(4) Uani 1 1 d . . . . .
H28 H 0.709785 0.471133 0.556849 0.039 Uiso 1 1 calc R U . . .
C25 C 1.0871(2) 0.42365(7) 0.63132(15) 0.0334(4) Uani 1 1 d . . . . .
H25 H 1.183199 0.410062 0.650089 0.040 Uiso 1 1 calc R U . . .
C27 C 0.9202(2) 0.48849(6) 0.60871(15) 0.0341(4) Uani 1 1 d . . . . .
H27 H 0.898762 0.520418 0.612175 0.041 Uiso 1 1 calc R U . . .
C4 C 0.6865(2) 0.28748(7) 0.64649(15) 0.0332(4) Uani 1 1 d . . . . .
C26 C 1.0675(2) 0.47171(7) 0.63700(14) 0.0316(4) Uani 1 1 d . . . . .
C6 C 0.7914(2) 0.32297(7) 0.35140(14) 0.0304(4) Uani 1 1 d . . . . .
C15 C 0.4850(2) 0.33683(7) 0.69257(14) 0.0336(4) Uani 1 1 d . . . . .
C7 C 0.9220(2) 0.34183(7) 0.30997(15) 0.0324(4) Uani 1 1 d . . . . .
C24 C 0.9675(2) 0.39679(7) 0.59879(14) 0.0315(4) Uani 1 1 d . . . . .
H24 H 0.984054 0.364583 0.596274 0.038 Uiso 1 1 calc R U . . .
C11 C 0.6644(2) 0.30857(8) 0.29522(15) 0.0389(4) Uani 1 1 d . . . . .
C3 C 0.7970(2) 0.26897(7) 0.58619(15) 0.0358(4) Uani 1 1 d . . . . .
H3 H 0.859864 0.245168 0.612290 0.043 Uiso 1 1 calc R U . . .
C12 C 1.0643(2) 0.35482(8) 0.36699(17) 0.0415(5) Uani 1 1 d . . . . .
H12A H 1.034299 0.374224 0.419729 0.062 Uiso 1 1 calc R U . . .
H12B H 1.136200 0.371719 0.327394 0.062 Uiso 1 1 calc R U . . .
H12C H 1.115306 0.326991 0.391048 0.062 Uiso 1 1 calc R U . . .
C16 C 0.5095(3) 0.36455(8) 0.77140(16) 0.0422(5) Uani 1 1 d . . . . .
C30 C 1.1558(3) 0.54818(7) 0.68193(18) 0.0448(5) Uani 1 1 d . . . . .
H30A H 1.124208 0.562373 0.622112 0.067 Uiso 1 1 calc R U . . .
H30B H 1.251109 0.562877 0.706043 0.067 Uiso 1 1 calc R U . . .
H30C H 1.073108 0.552104 0.727307 0.067 Uiso 1 1 calc R U . . .
C20 C 0.3390(2) 0.31772(8) 0.67290(16) 0.0386(5) Uani 1 1 d . . . . .
C23 C 0.3106(3) 0.28968(9) 0.58598(18) 0.0471(5) Uani 1 1 d . . . . .
H23A H 0.334196 0.308137 0.530613 0.071 Uiso 1 1 calc R U . . .
H23B H 0.201540 0.280081 0.582567 0.071 Uiso 1 1 calc R U . . .
H23C H 0.377619 0.262487 0.587929 0.071 Uiso 1 1 calc R U . . .
C1 C 0.9189(3) 0.24572(8) 0.43816(17) 0.0442(5) Uani 1 1 d . . . . .
H1A H 0.860181 0.237343 0.380934 0.066 Uiso 1 1 calc R U . . .
H1B H 0.936581 0.218274 0.476731 0.066 Uiso 1 1 calc R U . . .
H1C H 1.019115 0.258951 0.421264 0.066 Uiso 1 1 calc R U . . .
C10 C 0.6685(3) 0.31541(9) 0.19877(16) 0.0463(5) Uani 1 1 d . . . . .
H10 H 0.582020 0.305983 0.160795 0.056 Uiso 1 1 calc R U . . .
C8 C 0.9205(3) 0.34765(8) 0.21269(16) 0.0391(5) Uani 1 1 d . . . . .
H8 H 1.009320 0.360431 0.184260 0.047 Uiso 1 1 calc R U . . .
C14 C 0.5262(3) 0.28587(10) 0.33812(18) 0.0516(6) Uani 1 1 d . . . . .
H14A H 0.561781 0.263735 0.385749 0.077 Uiso 1 1 calc R U . . .
H14B H 0.465434 0.269882 0.289109 0.077 Uiso 1 1 calc R U . . .
H14C H 0.461234 0.309196 0.367446 0.077 Uiso 1 1 calc R U . . .
C5 C 0.6506(3) 0.25927(8) 0.73291(17) 0.0439(5) Uani 1 1 d . . . . .
H5A H 0.672255 0.277572 0.789430 0.066 Uiso 1 1 calc R U . . .
H5B H 0.715509 0.231648 0.734261 0.066 Uiso 1 1 calc R U . . .
H5C H 0.540743 0.250393 0.730816 0.066 Uiso 1 1 calc R U . . .
C9 C 0.7942(3) 0.33548(9) 0.15629(16) 0.0442(5) Uani 1 1 d . . . . .
C19 C 0.2199(3) 0.32534(9) 0.73586(19) 0.0496(6) Uani 1 1 d . . . . .
H19 H 0.120841 0.311934 0.723726 0.060 Uiso 1 1 calc R U . . .
C29 C 1.3352(3) 0.48098(8) 0.6951(2) 0.0486(6) Uani 1 1 d . . . . .
H29A H 1.327024 0.464456 0.754693 0.073 Uiso 1 1 calc R U . . .
H29B H 1.409810 0.506187 0.702675 0.073 Uiso 1 1 calc R U . . .
H29C H 1.370691 0.459872 0.646548 0.073 Uiso 1 1 calc R U . . .
C17 C 0.3855(3) 0.37169(9) 0.83144(18) 0.0536(6) Uani 1 1 d . . . . .
H17 H 0.400580 0.390793 0.884915 0.064 Uiso 1 1 calc R U . . .
C18 C 0.2425(3) 0.35186(10) 0.8153(2) 0.0563(7) Uani 1 1 d . . . . .
C21 C 0.6651(4) 0.38564(11) 0.79263(18) 0.0588(7) Uani 1 1 d . . . . .
H21A H 0.745134 0.361728 0.792414 0.088 Uiso 1 1 calc R U . . .
H21B H 0.664130 0.400279 0.854536 0.088 Uiso 1 1 calc R U . . .
H21C H 0.687810 0.408706 0.744811 0.088 Uiso 1 1 calc R U . . .
C13 C 0.7937(4) 0.34298(12) 0.05126(19) 0.0639(8) Uani 1 1 d . . . . .
H13A H 0.854087 0.318677 0.021604 0.096 Uiso 1 1 calc R U . . .
H13B H 0.840242 0.372873 0.037610 0.096 Uiso 1 1 calc R U . . .
H13C H 0.686585 0.342251 0.026499 0.096 Uiso 1 1 calc R U . . .
C22 C 0.1102(4) 0.35860(15) 0.8827(3) 0.0906(13) Uani 1 1 d . . . . .
H22A H 0.045250 0.330988 0.883075 0.136 Uiso 1 1 calc R U . . .
H22B H 0.047225 0.384982 0.862538 0.136 Uiso 1 1 calc R U . . .
H22C H 0.152997 0.364176 0.946070 0.136 Uiso 1 1 calc R U . . .

loop_
_atom_site_aniso_label
_atom_site_aniso_U_11
_atom_site_aniso_U_22
_atom_site_aniso_U_33
_atom_site_aniso_U_23
_atom_site_aniso_U_13
_atom_site_aniso_U_12
I1 0.02775(7) 0.04085(8) 0.05235(9) 0.00932(6) -0.00569(5) 0.00092(5)
Zn1 0.02454(12) 0.02662(12) 0.02922(12) 0.00129(9) 0.00185(9) -0.00080(9)
N3 0.0287(8) 0.0249(7) 0.0312(8) 0.0002(6) 0.0009(6) 0.0004(6)
N2 0.0260(7) 0.0327(8) 0.0307(8) 0.0041(6) 0.0022(6) -0.0002(6)
N1 0.0266(7) 0.0288(8) 0.0311(8) -0.0031(6) 0.0004(6) -0.0022(6)
N4 0.0412(10) 0.0259(8) 0.0514(11) -0.0004(7) -0.0053(8) -0.0047(7)
C2 0.0277(9) 0.0308(9) 0.0384(10) -0.0048(8) -0.0015(8) 0.0004(7)
C28 0.0318(9) 0.0284(9) 0.0367(10) 0.0015(8) 0.0015(8) 0.0040(7)
C25 0.0318(10) 0.0276(9) 0.0407(11) 0.0010(8) -0.0030(8) 0.0018(7)
C27 0.0385(10) 0.0217(8) 0.0421(11) 0.0010(8) 0.0018(8) 0.0026(7)
C4 0.0257(9) 0.0370(10) 0.0370(10) 0.0068(8) -0.0009(7) -0.0019(7)
C26 0.0366(10) 0.0260(9) 0.0322(9) 0.0009(7) 0.0016(8) -0.0039(7)
C6 0.0295(9) 0.0311(9) 0.0307(9) -0.0049(7) 0.0014(7) 0.0005(7)
C15 0.0310(9) 0.0349(10) 0.0350(10) 0.0103(8) 0.0055(8) 0.0051(8)
C7 0.0289(9) 0.0308(9) 0.0377(10) -0.0053(8) 0.0040(8) 0.0015(7)
C24 0.0349(10) 0.0236(8) 0.0357(10) 0.0012(7) -0.0020(8) 0.0011(7)
C11 0.0338(10) 0.0470(12) 0.0357(11) -0.0076(9) -0.0006(8) -0.0052(9)
C3 0.0320(10) 0.0332(10) 0.0422(11) 0.0051(8) -0.0009(8) 0.0054(8)
C12 0.0282(10) 0.0460(12) 0.0504(13) -0.0038(10) 0.0025(9) -0.0048(8)
C16 0.0508(13) 0.0426(12) 0.0336(10) 0.0090(9) 0.0090(9) 0.0041(10)
C30 0.0470(12) 0.0297(10) 0.0579(14) -0.0064(10) 0.0016(10) -0.0079(9)
C20 0.0321(10) 0.0401(11) 0.0438(11) 0.0187(9) 0.0040(8) 0.0040(8)
C23 0.0350(11) 0.0537(14) 0.0524(14) 0.0138(11) -0.0039(10) -0.0111(10)
C1 0.0492(13) 0.0375(11) 0.0460(12) -0.0084(9) 0.0012(10) 0.0094(9)
C10 0.0420(12) 0.0613(15) 0.0355(11) -0.0104(10) -0.0044(9) -0.0031(10)
C8 0.0399(11) 0.0386(11) 0.0394(11) -0.0022(9) 0.0119(9) 0.0005(9)
C14 0.0385(12) 0.0711(17) 0.0451(13) -0.0117(12) -0.0001(10) -0.0211(11)
C5 0.0365(11) 0.0482(13) 0.0470(12) 0.0207(10) 0.0028(9) 0.0038(9)
C9 0.0498(13) 0.0494(13) 0.0336(11) -0.0057(9) 0.0037(9) 0.0039(10)
C19 0.0319(11) 0.0578(14) 0.0596(15) 0.0301(12) 0.0093(10) 0.0101(10)
C29 0.0391(12) 0.0394(12) 0.0668(16) -0.0021(11) -0.0114(11) -0.0077(9)
C17 0.0698(17) 0.0505(14) 0.0412(12) 0.0092(10) 0.0204(12) 0.0147(12)
C18 0.0525(15) 0.0612(16) 0.0564(15) 0.0230(13) 0.0232(12) 0.0210(12)
C21 0.0688(18) 0.0710(18) 0.0367(12) -0.0086(12) 0.0055(11) -0.0164(14)
C13 0.0742(19) 0.081(2) 0.0370(13) -0.0023(13) 0.0065(12) 0.0010(16)
C22 0.073(2) 0.112(3) 0.089(3) 0.016(2) 0.047(2) 0.029(2)

loop_
_atom_type_symbol
_atom_type_description
_atom_type_scat_dispersion_real
_atom_type_scat_dispersion_imag
_atom_type_scat_source
C C 0.0181 0.0091 'International Tables Vol C Tables 4.2.6.8 and 6.1.1.4'
H H 0.0000 0.0000 'International Tables Vol C Tables 4.2.6.8 and 6.1.1.4'
I I -0.3257 6.8362 'International Tables Vol C Tables 4.2.6.8 and 6.1.1.4'
N N 0.0311 0.0180 'International Tables Vol C Tables 4.2.6.8 and 6.1.1.4'
Zn Zn -1.5491 0.6778 'International Tables Vol C Tables 4.2.6.8 and 6.1.1.4'

loop_
_geom_angle_atom_site_label_1
_geom_angle_atom_site_label_2
_geom_angle_atom_site_label_3
_geom_angle
_geom_angle_site_symmetry_1
_geom_angle_site_symmetry_3
_geom_angle_publ_flag
N3 Zn1 I1 106.45(5) . . ?
N2 Zn1 I1 117.16(5) . . ?
N2 Zn1 N3 108.01(7) . . ?
N2 Zn1 N1 96.88(7) . . ?
N1 Zn1 I1 121.09(5) . . ?
N1 Zn1 N3 106.25(6) . . ?
C28 N3 Zn1 125.94(14) . . ?
C24 N3 Zn1 117.86(13) . . ?
C24 N3 C28 116.20(17) . . ?
C4 N2 Zn1 120.27(13) . . ?
C4 N2 C15 117.09(16) . . ?
C15 N2 Zn1 122.54(13) . . ?
C2 N1 Zn1 120.38(14) . . ?
C2 N1 C6 118.91(16) . . ?
C6 N1 Zn1 120.10(12) . . ?
C26 N4 C30 120.03(19) . . ?
C26 N4 C29 121.40(18) . . ?
C29 N4 C30 118.33(19) . . ?
N1 C2 C3 124.27(18) . . ?
N1 C2 C1 119.67(19) . . ?
C3 C2 C1 116.05(19) . . ?
N3 C28 H28 118.1 . . ?
N3 C28 C27 123.70(18) . . ?
C27 C28 H28 118.1 . . ?
C26 C25 H25 120.1 . . ?
C24 C25 H25 120.1 . . ?
C24 C25 C26 119.84(19) . . ?
C28 C27 H27 119.9 . . ?
C28 C27 C26 120.10(18) . . ?
C26 C27 H27 119.9 . . ?
N2 C4 C3 124.58(19) . . ?
N2 C4 C5 119.16(19) . . ?
C3 C4 C5 116.24(19) . . ?
N4 C26 C25 121.35(19) . . ?
N4 C26 C27 122.86(18) . . ?
C27 C26 C25 115.79(18) . . ?
C7 C6 N1 121.85(18) . . ?
C7 C6 C11 120.07(19) . . ?
C11 C6 N1 118.06(18) . . ?
C16 C15 N2 120.45(19) . . ?
C16 C15 C20 120.7(2) . . ?
C20 C15 N2 118.9(2) . . ?
C6 C7 C12 121.71(19) . . ?
C6 C7 C8 118.64(19) . . ?
C8 C7 C12 119.63(19) . . ?
N3 C24 C25 124.35(18) . . ?
N3 C24 H24 117.8 . . ?
C25 C24 H24 117.8 . . ?
C6 C11 C14 120.8(2) . . ?
C10 C11 C6 118.9(2) . . ?
C10 C11 C14 120.2(2) . . ?
C2 C3 C4 129.23(19) . . ?
C2 C3 H3 115.4 . . ?
C4 C3 H3 115.4 . . ?
C7 C12 H12A 109.5 . . ?
C7 C12 H12B 109.5 . . ?
C7 C12 H12C 109.5 . . ?
H12A C12 H12B 109.5 . . ?
H12A C12 H12C 109.5 . . ?
H12B C12 H12C 109.5 . . ?
C15 C16 C17 118.4(2) . . ?
C15 C16 C21 121.1(2) . . ?
C17 C16 C21 120.5(2) . . ?
N4 C30 H30A 109.5 . . ?
N4 C30 H30B 109.5 . . ?
N4 C30 H30C 109.5 . . ?
H30A C30 H30B 109.5 . . ?
H30A C30 H30C 109.5 . . ?
H30B C30 H30C 109.5 . . ?
C15 C20 C23 120.71(19) . . ?
C19 C20 C15 118.6(2) . . ?
C19 C20 C23 120.7(2) . . ?
C20 C23 H23A 109.5 . . ?
C20 C23 H23B 109.5 . . ?
C20 C23 H23C 109.5 . . ?
H23A C23 H23B 109.5 . . ?
H23A C23 H23C 109.5 . . ?
H23B C23 H23C 109.5 . . ?
C2 C1 H1A 109.5 . . ?
C2 C1 H1B 109.5 . . ?
C2 C1 H1C 109.5 . . ?
H1A C1 H1B 109.5 . . ?
H1A C1 H1C 109.5 . . ?
H1B C1 H1C 109.5 . . ?
C11 C10 H10 118.9 . . ?
C9 C10 C11 122.1(2) . . ?
C9 C10 H10 118.9 . . ?
C7 C8 H8 118.8 . . ?
C9 C8 C7 122.3(2) . . ?
C9 C8 H8 118.8 . . ?
C11 C14 H14A 109.5 . . ?
C11 C14 H14B 109.5 . . ?
C11 C14 H14C 109.5 . . ?
H14A C14 H14B 109.5 . . ?
H14A C14 H14C 109.5 . . ?
H14B C14 H14C 109.5 . . ?
C4 C5 H5A 109.5 . . ?
C4 C5 H5B 109.5 . . ?
C4 C5 H5C 109.5 . . ?
H5A C5 H5B 109.5 . . ?
H5A C5 H5C 109.5 . . ?
H5B C5 H5C 109.5 . . ?
C10 C9 C13 120.7(2) . . ?
C8 C9 C10 117.8(2) . . ?
C8 C9 C13 121.4(2) . . ?
C20 C19 H19 119.2 . . ?
C18 C19 C20 121.7(2) . . ?
C18 C19 H19 119.2 . . ?
N4 C29 H29A 109.5 . . ?
N4 C29 H29B 109.5 . . ?
N4 C29 H29C 109.5 . . ?
H29A C29 H29B 109.5 . . ?
H29A C29 H29C 109.5 . . ?
H29B C29 H29C 109.5 . . ?
C16 C17 H17 119.1 . . ?
C18 C17 C16 121.9(3) . . ?
C18 C17 H17 119.1 . . ?
C19 C18 C22 119.9(3) . . ?
C17 C18 C19 118.7(2) . . ?
C17 C18 C22 121.4(3) . . ?
C16 C21 H21A 109.5 . . ?
C16 C21 H21B 109.5 . . ?
C16 C21 H21C 109.5 . . ?
H21A C21 H21B 109.5 . . ?
H21A C21 H21C 109.5 . . ?
H21B C21 H21C 109.5 . . ?
C9 C13 H13A 109.5 . . ?
C9 C13 H13B 109.5 . . ?
C9 C13 H13C 109.5 . . ?
H13A C13 H13B 109.5 . . ?
H13A C13 H13C 109.5 . . ?
H13B C13 H13C 109.5 . . ?
C18 C22 H22A 109.5 . . ?
C18 C22 H22B 109.5 . . ?
C18 C22 H22C 109.5 . . ?
H22A C22 H22B 109.5 . . ?
H22A C22 H22C 109.5 . . ?
H22B C22 H22C 109.5 . . ?

loop_
_geom_bond_atom_site_label_1
_geom_bond_atom_site_label_2
_geom_bond_distance
_geom_bond_site_symmetry_2
_geom_bond_publ_flag
I1 Zn1 2.5573(3) . ?
Zn1 N3 2.0474(16) . ?
Zn1 N2 1.9890(16) . ?
Zn1 N1 1.9999(16) . ?
N3 C28 1.350(2) . ?
N3 C24 1.347(3) . ?
N2 C4 1.325(3) . ?
N2 C15 1.439(2) . ?
N1 C2 1.326(3) . ?
N1 C6 1.437(2) . ?
N4 C26 1.352(3) . ?
N4 C30 1.458(3) . ?
N4 C29 1.451(3) . ?
C2 C3 1.400(3) . ?
C2 C1 1.514(3) . ?
C28 H28 0.9500 . ?
C28 C27 1.373(3) . ?
C25 H25 0.9500 . ?
C25 C26 1.413(3) . ?
C25 C24 1.365(3) . ?
C27 H27 0.9500 . ?
C27 C26 1.409(3) . ?
C4 C3 1.405(3) . ?
C4 C5 1.518(3) . ?
C6 C7 1.396(3) . ?
C6 C11 1.403(3) . ?
C15 C16 1.395(3) . ?
C15 C20 1.397(3) . ?
C7 C12 1.502(3) . ?
C7 C8 1.396(3) . ?
C24 H24 0.9500 . ?
C11 C10 1.390(3) . ?
C11 C14 1.504(3) . ?
C3 H3 0.9500 . ?
C12 H12A 0.9800 . ?
C12 H12B 0.9800 . ?
C12 H12C 0.9800 . ?
C16 C17 1.399(3) . ?
C16 C21 1.498(4) . ?
C30 H30A 0.9800 . ?
C30 H30B 0.9800 . ?
C30 H30C 0.9800 . ?
C20 C23 1.499(4) . ?
C20 C19 1.396(3) . ?
C23 H23A 0.9800 . ?
C23 H23B 0.9800 . ?
C23 H23C 0.9800 . ?
C1 H1A 0.9800 . ?
C1 H1B 0.9800 . ?
C1 H1C 0.9800 . ?
C10 H10 0.9500 . ?
C10 C9 1.383(4) . ?
C8 H8 0.9500 . ?
C8 C9 1.382(3) . ?
C14 H14A 0.9800 . ?
C14 H14B 0.9800 . ?
C14 H14C 0.9800 . ?
C5 H5A 0.9800 . ?
C5 H5B 0.9800 . ?
C5 H5C 0.9800 . ?
C9 C13 1.512(3) . ?
C19 H19 0.9500 . ?
C19 C18 1.380(4) . ?
C29 H29A 0.9800 . ?
C29 H29B 0.9800 . ?
C29 H29C 0.9800 . ?
C17 H17 0.9500 . ?
C17 C18 1.375(4) . ?
C18 C22 1.520(4) . ?
C21 H21A 0.9800 . ?
C21 H21B 0.9800 . ?
C21 H21C 0.9800 . ?
C13 H13A 0.9800 . ?
C13 H13B 0.9800 . ?
C13 H13C 0.9800 . ?
C22 H22A 0.9800 . ?
C22 H22B 0.9800 . ?
C22 H22C 0.9800 . ?

loop_
_geom_torsion_atom_site_label_1
_geom_torsion_atom_site_label_2
_geom_torsion_atom_site_label_3
_geom_torsion_atom_site_label_4
_geom_torsion
_geom_torsion_site_symmetry_1
_geom_torsion_site_symmetry_2
_geom_torsion_site_symmetry_3
_geom_torsion_site_symmetry_4
_geom_torsion_publ_flag
Zn1 N3 C28 C27 179.26(15) . . . . ?
Zn1 N3 C24 C25 179.98(16) . . . . ?
Zn1 N2 C4 C3 -5.9(3) . . . . ?
Zn1 N2 C4 C5 175.87(15) . . . . ?
Zn1 N2 C15 C16 -88.1(2) . . . . ?
Zn1 N2 C15 C20 93.4(2) . . . . ?
Zn1 N1 C2 C3 3.3(3) . . . . ?
Zn1 N1 C2 C1 -178.08(15) . . . . ?
Zn1 N1 C6 C7 97.38(19) . . . . ?
Zn1 N1 C6 C11 -80.7(2) . . . . ?
N3 C28 C27 C26 0.8(3) . . . . ?
N2 C4 C3 C2 -14.7(4) . . . . ?
N2 C15 C16 C17 -176.7(2) . . . . ?
N2 C15 C16 C21 2.2(3) . . . . ?
N2 C15 C20 C23 -4.3(3) . . . . ?
N2 C15 C20 C19 175.78(18) . . . . ?
N1 C2 C3 C4 16.2(4) . . . . ?
N1 C6 C7 C12 6.0(3) . . . . ?
N1 C6 C7 C8 -175.45(18) . . . . ?
N1 C6 C11 C10 175.1(2) . . . . ?
N1 C6 C11 C14 -5.2(3) . . . . ?
C2 N1 C6 C7 -91.6(2) . . . . ?
C2 N1 C6 C11 90.4(2) . . . . ?
C28 N3 C24 C25 -1.1(3) . . . . ?
C28 C27 C26 N4 178.4(2) . . . . ?
C28 C27 C26 C25 -1.4(3) . . . . ?
C4 N2 C15 C16 95.4(2) . . . . ?
C4 N2 C15 C20 -83.1(2) . . . . ?
C26 C25 C24 N3 0.5(3) . . . . ?
C6 N1 C2 C3 -167.71(19) . . . . ?
C6 N1 C2 C1 10.9(3) . . . . ?
C6 C7 C8 C9 0.1(3) . . . . ?
C6 C11 C10 C9 0.7(4) . . . . ?
C15 N2 C4 C3 170.7(2) . . . . ?
C15 N2 C4 C5 -7.5(3) . . . . ?
C15 C16 C17 C18 0.7(4) . . . . ?
C15 C20 C19 C18 1.3(3) . . . . ?
C7 C6 C11 C10 -3.0(3) . . . . ?
C7 C6 C11 C14 176.7(2) . . . . ?
C7 C8 C9 C10 -2.3(4) . . . . ?
C7 C8 C9 C13 178.7(2) . . . . ?
C24 N3 C28 C27 0.5(3) . . . . ?
C24 C25 C26 N4 -179.0(2) . . . . ?
C24 C25 C26 C27 0.8(3) . . . . ?
C11 C6 C7 C12 -176.0(2) . . . . ?
C11 C6 C7 C8 2.6(3) . . . . ?
C11 C10 C9 C8 1.9(4) . . . . ?
C11 C10 C9 C13 -179.2(3) . . . . ?
C12 C7 C8 C9 178.7(2) . . . . ?
C16 C15 C20 C23 177.2(2) . . . . ?
C16 C15 C20 C19 -2.7(3) . . . . ?
C16 C17 C18 C19 -2.0(4) . . . . ?
C16 C17 C18 C22 178.0(3) . . . . ?
C30 N4 C26 C25 -173.6(2) . . . . ?
C30 N4 C26 C27 6.6(3) . . . . ?
C20 C15 C16 C17 1.7(3) . . . . ?
C20 C15 C16 C21 -179.3(2) . . . . ?
C20 C19 C18 C17 1.0(4) . . . . ?
C20 C19 C18 C22 -179.0(3) . . . . ?
C23 C20 C19 C18 -178.6(2) . . . . ?
C1 C2 C3 C4 -162.4(2) . . . . ?
C14 C11 C10 C9 -179.0(2) . . . . ?
C5 C4 C3 C2 163.5(2) . . . . ?
C29 N4 C26 C25 0.5(3) . . . . ?
C29 N4 C26 C27 -179.3(2) . . . . ?
C21 C16 C17 C18 -178.3(3) . . . . ?

loop_
_smtbx_masks_void_nr
_smtbx_masks_void_average_x
_smtbx_masks_void_average_y
_smtbx_masks_void_average_z
_smtbx_masks_void_volume
_smtbx_masks_void_count_electrons
_smtbx_masks_void_content
1 -0.635 0.000 0.500 421.8 81.6 '2 hexane'
2 -0.033 0.500 0.000 421.8 81.6 '2 hexane'
